data_7720279
loop_
_publ_author_name
'Abate, Pedro O.'
'Rizo, Jos&#xe9; Francisco'
'Fern&#xe1;ndez-de-C&#xf3;rdova, Francisco Jos&#xe9;'
'Ros, Abel'
'Rivada-Wheelaghan, Orestes'

_publ_section_title
;
 Acid-responsive rhenium(I) NHC complexes: pyrazine <i>vs.</i> pyridine.
;
_journal_issue 11
_journal_name_full 'Dalton transactions (Cambridge, England : 2003)'
_journal_page_first 4677
_journal_page_last 4686
_journal_paper_doi 10.1039/d6dt00158k
_journal_volume 55
_journal_year 2026
_chemical_formula_moiety 'C22 H21 N5 O3 Re, B F4, C7 H8'
_chemical_formula_sum 'C29 H29 B F4 N5 O3 Re'
_chemical_formula_weight 768.58
_space_group_crystal_system monoclinic
_space_group_IT_number 14
_space_group_name_Hall '-P 2ybc'
_space_group_name_H-M_alt 'P 1 21/c 1'
_atom_sites_solution_hydrogens geom
_atom_sites_solution_primary dual
_audit_creation_date 2023-04-25
_audit_creation_method
;
Olex2 1.5
(compiled 2023.03.06 svn.rbb2c1857 for OlexSys, GUI svn.r6748)
;
_audit_update_record
;
2025-12-16 deposited with the CCDC.	2026-02-20 downloaded from the CCDC.
;
_cell_angle_alpha 90
_cell_angle_beta 103.353(4)
_cell_angle_gamma 90
_cell_formula_units_Z 4
_cell_length_a 19.606(2)
_cell_length_b 9.9870(10)
_cell_length_c 16.0179(12)
_cell_measurement_reflns_used 9694
_cell_measurement_temperature 193.00
_cell_measurement_theta_max 28.30
_cell_measurement_theta_min 2.30
_cell_volume 3051.6(5)
_computing_cell_refinement 'SAINT V8.40B (?, 2016)'
_computing_data_reduction 'SAINT V8.40B (?, 2016)'
_computing_molecular_graphics 'Olex2 1.5 (Dolomanov et al., 2009)'
_computing_publication_material 'Olex2 1.5 (Dolomanov et al., 2009)'
_computing_structure_refinement 'XL  (Sheldrick, 2008)'
_computing_structure_solution 'SHELXT 2018/2 (Sheldrick, 2018)'
_diffrn_ambient_temperature 193.00
_diffrn_measured_fraction_theta_full 0.999
_diffrn_measured_fraction_theta_max 0.998
_diffrn_measurement_device_type 'Bruker APEX-II CCD'
_diffrn_measurement_method '\f and \w scans'
_diffrn_radiation_type MoK\a
_diffrn_radiation_wavelength 0.71073
_diffrn_reflns_av_R_equivalents 0.0574
_diffrn_reflns_av_unetI/netI 0.0253
_diffrn_reflns_Laue_measured_fraction_full 0.999
_diffrn_reflns_Laue_measured_fraction_max 0.998
_diffrn_reflns_limit_h_max 26
_diffrn_reflns_limit_h_min -26
_diffrn_reflns_limit_k_max 13
_diffrn_reflns_limit_k_min -13
_diffrn_reflns_limit_l_max 21
_diffrn_reflns_limit_l_min -19
_diffrn_reflns_number 92714
_diffrn_reflns_point_group_measured_fraction_full 0.999
_diffrn_reflns_point_group_measured_fraction_max 0.998
_diffrn_reflns_theta_full 25.242
_diffrn_reflns_theta_max 28.308
_diffrn_reflns_theta_min 2.135
_diffrn_source_current 1.4
_diffrn_source_power 0.07
_diffrn_source_voltage 50.0
_diffrn_standards_number 0
_exptl_absorpt_coefficient_mu 4.045
_exptl_absorpt_correction_T_max 0.7457
_exptl_absorpt_correction_T_min 0.5838
_exptl_absorpt_correction_type multi-scan
_exptl_absorpt_process_details
;
SADABS-2016/2 (Bruker,2016/2) was used for absorption correction.
wR2(int) was 0.0770 before and 0.0565 after correction.
The Ratio of minimum to maximum transmission is 0.7829.
The \l/2 correction factor is Not present.
;
_exptl_crystal_colour yellow
_exptl_crystal_colour_primary yellow
_exptl_crystal_density_diffrn 1.673
_exptl_crystal_description prism
_exptl_crystal_F_000 1512
_exptl_crystal_recrystallization_method 'Re-crystallisation from solvent: Toluene - CH3CN'
_exptl_crystal_size_max 0.12
_exptl_crystal_size_mid 0.06
_exptl_crystal_size_min 0.02
_refine_diff_density_max 1.183
_refine_diff_density_min -1.437
_refine_diff_density_rms 0.124
_refine_ls_extinction_method none
_refine_ls_goodness_of_fit_ref 1.143
_refine_ls_hydrogen_treatment constr
_refine_ls_matrix_type full
_refine_ls_number_parameters 393
_refine_ls_number_reflns 7587
_refine_ls_number_restraints 0
_refine_ls_restrained_S_all 1.143
_refine_ls_R_factor_all 0.0427
_refine_ls_R_factor_gt 0.0349
_refine_ls_shift/su_max 0.004
_refine_ls_shift/su_mean 0.000
_refine_ls_structure_factor_coef Fsqd
_refine_ls_weighting_details 'w=1/[\s^2^(Fo^2^)+(0.0272P)^2^+8.6881P] where P=(Fo^2^+2Fc^2^)/3'
_refine_ls_weighting_scheme calc
_refine_ls_wR_factor_gt 0.0743
_refine_ls_wR_factor_ref 0.0774
_reflns_Friedel_coverage 0.000
_reflns_number_gt 6636
_reflns_number_total 7587
_reflns_threshold_expression 'I > 2\s(I)'
_cod_data_source_file d6dt00158k3.cif
_cod_data_source_block orw1023a_0ma
_cod_depositor_comments 'Adding full bibliography for 7720278--7720280.cif.'
_cod_database_code 7720279
_shelx_shelxl_version_number 2019/1
_shelx_space_group_comment
;
The symmetry employed for this shelxl refinement is uniquely defined
by the following loop, which should always be used as a source of
symmetry information in preference to the above space-group names.
They are only intended as comments.
;
_shelx_estimated_absorpt_t_max 0.923
_shelx_estimated_absorpt_t_min 0.642
_olex2_refinement_description
;
1. Fixed Uiso
 At 1.2 times of:
  All C(H) groups, All C(H,H) groups
 At 1.5 times of:
  All C(H,H,H) groups
2.a Secondary CH2 refined with riding coordinates:
 C5(H5A,H5B)
2.b Aromatic/amide H refined with riding coordinates:
 C28(H28), C29(H29), C2(H2), C3(H3), C6(H6), C7(H7), C10(H10), C20(H20),
 C21(H21), C22(H22), C25(H25), C26(H26)
2.c Idealised Me refined as rotating group:
 C30(H30A,H30B,H30C), C13(H13A,H13B,H13C), C14(H14A,H14B,H14C), C18(H18A,H18B,
 H18C), C24(H24A,H24B,H24C)
;
_olex2_submission_special_instructions 'No special instructions were received'

loop_
_space_group_symop_operation_xyz
'x, y, z'
'-x, y+1/2, -z+1/2'
'-x, -y, -z'
'x, -y-1/2, z-1/2'

loop_
_atom_site_label
_atom_site_type_symbol
_atom_site_fract_x
_atom_site_fract_y
_atom_site_fract_z
_atom_site_U_iso_or_equiv
_atom_site_adp_type
_atom_site_occupancy
_atom_site_site_symmetry_order
_atom_site_calc_flag
_atom_site_refinement_flags_posn
_atom_site_refinement_flags_adp
_atom_site_refinement_flags_occupancy
_atom_site_disorder_assembly
_atom_site_disorder_group
Re1 Re 0.72286(2) 0.57237(2) 0.61276(2) 0.02489(5) Uani 1 1 d . . . . .
O1 O 0.87852(16) 0.5606(4) 0.6103(2) 0.0460(8) Uani 1 1 d . . . . .
N2 N 0.60903(17) 0.5906(3) 0.6048(2) 0.0255(7) Uani 1 1 d . . . . .
O3 O 0.7495(2) 0.8734(3) 0.6529(2) 0.0488(8) Uani 1 1 d . . . . .
O4 O 0.76065(18) 0.5099(4) 0.8053(2) 0.0478(8) Uani 1 1 d . . . . .
F5 F 0.5394(2) 0.7012(5) 0.8461(5) 0.138(3) Uani 1 1 d . . . . .
F6 F 0.5961(3) 0.5172(6) 0.8280(3) 0.123(2) Uani 1 1 d . . . . .
F7 F 0.4825(3) 0.5095(6) 0.8263(4) 0.1152(17) Uani 1 1 d . . . . .
F8 F 0.5581(4) 0.5472(6) 0.9454(3) 0.132(2) Uani 1 1 d . . . . .
N1 N 0.4639(2) 0.6219(5) 0.5851(3) 0.0444(10) Uani 1 1 d . . . . .
C28 C 0.4969(2) 0.5092(5) 0.6144(3) 0.0360(9) Uani 1 1 d . . . . .
H28 H 0.470046 0.436799 0.628161 0.043 Uiso 1 1 calc R U . . .
N3 N 0.64525(16) 0.3012(3) 0.6124(2) 0.0262(7) Uani 1 1 d . . . . .
N4 N 0.72281(16) 0.2668(3) 0.5402(2) 0.0274(7) Uani 1 1 d . . . . .
C30 C 0.8593(2) 0.2313(6) 0.6492(3) 0.0445(11) Uani 1 1 d . . . . .
H30A H 0.826994 0.159073 0.655330 0.067 Uiso 1 1 calc R U . . .
H30B H 0.849835 0.310090 0.681182 0.067 Uiso 1 1 calc R U . . .
H30C H 0.907700 0.201633 0.671847 0.067 Uiso 1 1 calc R U . . .
C29 C 0.8305(2) 0.3239(5) 0.3818(3) 0.0367(10) Uani 1 1 d . . . . .
H29 H 0.824243 0.341567 0.322227 0.044 Uiso 1 1 calc R U . . .
N7 N 0.69466(19) 0.6101(4) 0.4778(2) 0.0325(8) Uani 1 1 d . . . . .
C1 C 0.8204(2) 0.5607(4) 0.6112(3) 0.0309(8) Uani 1 1 d . . . . .
C2 C 0.5756(2) 0.7044(4) 0.5744(3) 0.0333(9) Uani 1 1 d . . . . .
H2 H 0.601647 0.775958 0.558010 0.040 Uiso 1 1 calc R U . . .
C3 C 0.5042(2) 0.7200(5) 0.5663(3) 0.0391(10) Uani 1 1 d . . . . .
H3 H 0.483158 0.803380 0.546697 0.047 Uiso 1 1 calc R U . . .
C4 C 0.5692(2) 0.4922(4) 0.6260(2) 0.0285(8) Uani 1 1 d . . . . .
C5 C 0.6031(2) 0.3657(5) 0.6650(3) 0.0316(9) Uani 1 1 d . . . . .
H5A H 0.633422 0.386136 0.722077 0.038 Uiso 1 1 calc R U . . .
H5B H 0.566341 0.302650 0.673401 0.038 Uiso 1 1 calc R U . . .
C6 C 0.6373(2) 0.1696(4) 0.5846(3) 0.0352(9) Uani 1 1 d . . . . .
H6 H 0.604033 0.106910 0.595656 0.042 Uiso 1 1 calc R U . . .
C7 C 0.6858(2) 0.1479(4) 0.5390(3) 0.0365(9) Uani 1 1 d . . . . .
H7 H 0.693391 0.066895 0.511379 0.044 Uiso 1 1 calc R U . . .
C8 C 0.78243(19) 0.2829(4) 0.5028(2) 0.0278(8) Uani 1 1 d . . . . .
C9 C 0.8492(2) 0.2669(4) 0.5554(3) 0.0318(9) Uani 1 1 d . . . . .
C10 C 0.9064(2) 0.2850(5) 0.5187(3) 0.0360(9) Uani 1 1 d . . . . .
H10 H 0.952387 0.275555 0.553636 0.043 Uiso 1 1 calc R U . . .
C11 C 0.8982(2) 0.3162(5) 0.4327(3) 0.0377(10) Uani 1 1 d . . . . .
C12 C 0.7715(2) 0.3064(4) 0.4152(3) 0.0304(8) Uani 1 1 d . . . . .
C13 C 0.6988(2) 0.3061(5) 0.3579(3) 0.0417(11) Uani 1 1 d . . . . .
H13A H 0.700693 0.339573 0.300939 0.063 Uiso 1 1 calc R U . . .
H13B H 0.668198 0.363875 0.382608 0.063 Uiso 1 1 calc R U . . .
H13C H 0.680287 0.214556 0.352751 0.063 Uiso 1 1 calc R U . . .
C14 C 0.9617(3) 0.3379(7) 0.3956(4) 0.0569(15) Uani 1 1 d . . . . .
H14A H 0.948362 0.326252 0.333174 0.085 Uiso 1 1 calc R U . . .
H14B H 0.998108 0.272745 0.420443 0.085 Uiso 1 1 calc R U . . .
H14C H 0.979741 0.428789 0.409113 0.085 Uiso 1 1 calc R U . . .
C15 C 0.69766(18) 0.3631(4) 0.5852(2) 0.0241(7) Uani 1 1 d . . . . .
C16 C 0.7389(2) 0.7619(4) 0.6377(3) 0.0323(9) Uani 1 1 d . . . . .
C17 C 0.6825(2) 0.6327(5) 0.4062(3) 0.0377(10) Uani 1 1 d . . . . .
C18 C 0.6690(3) 0.6595(7) 0.3150(3) 0.0602(15) Uani 1 1 d . . . . .
H18A H 0.709254 0.630230 0.293058 0.090 Uiso 1 1 calc R U . . .
H18B H 0.661628 0.755723 0.304947 0.090 Uiso 1 1 calc R U . . .
H18C H 0.627033 0.610578 0.285428 0.090 Uiso 1 1 calc R U . . .
C19 C 0.7460(2) 0.5342(4) 0.7334(3) 0.0296(8) Uani 1 1 d . . . . .
C20 C 0.9282(3) 0.7295(8) 0.7866(4) 0.0687(18) Uani 1 1 d . . . . .
H20 H 0.940325 0.756414 0.734993 0.082 Uiso 1 1 calc R U . . .
C21 C 0.8939(3) 0.8156(7) 0.8279(4) 0.0681(17) Uani 1 1 d . . . . .
H21 H 0.882440 0.902759 0.805217 0.082 Uiso 1 1 calc R U . . .
C22 C 0.8755(3) 0.7780(7) 0.9024(4) 0.0609(15) Uani 1 1 d . . . . .
H22 H 0.851980 0.839639 0.931209 0.073 Uiso 1 1 calc R U . . .
C23 C 0.8913(3) 0.6492(7) 0.9360(4) 0.0585(14) Uani 1 1 d . . . . .
C24 C 0.8691(5) 0.6042(9) 1.0144(6) 0.093(3) Uani 1 1 d . . . . .
H24A H 0.817761 0.604922 1.003281 0.140 Uiso 1 1 calc R U . . .
H24B H 0.888438 0.664828 1.062019 0.140 Uiso 1 1 calc R U . . .
H24C H 0.886312 0.513161 1.029274 0.140 Uiso 1 1 calc R U . . .
C25 C 0.9455(3) 0.6037(7) 0.8188(4) 0.0664(18) Uani 1 1 d . . . . .
H25 H 0.970017 0.544056 0.789885 0.080 Uiso 1 1 calc R U . . .
C26 C 0.9274(3) 0.5639(7) 0.8933(4) 0.0625(16) Uani 1 1 d . . . . .
H26 H 0.939820 0.476829 0.915589 0.075 Uiso 1 1 calc R U . . .
B27 B 0.5476(4) 0.5703(6) 0.8604(4) 0.0521(14) Uani 1 1 d . . . . .

loop_
_atom_site_aniso_label
_atom_site_aniso_U_11
_atom_site_aniso_U_22
_atom_site_aniso_U_33
_atom_site_aniso_U_23
_atom_site_aniso_U_13
_atom_site_aniso_U_12
Re1 0.02111(8) 0.02727(8) 0.02762(8) -0.00153(6) 0.00838(5) -0.00008(6)
O1 0.0272(15) 0.051(2) 0.063(2) -0.0116(17) 0.0185(15) -0.0064(14)
N2 0.0259(15) 0.0265(17) 0.0248(15) 0.0008(12) 0.0071(12) 0.0059(13)
O3 0.065(2) 0.0272(17) 0.058(2) -0.0051(15) 0.0226(18) -0.0026(16)
O4 0.0426(18) 0.062(2) 0.0345(17) 0.0070(16) 0.0004(14) -0.0090(17)
F5 0.070(3) 0.062(3) 0.285(8) 0.065(4) 0.047(4) 0.022(2)
F6 0.115(4) 0.150(5) 0.117(4) -0.031(4) 0.055(3) 0.060(4)
F7 0.101(4) 0.104(4) 0.134(4) -0.012(3) 0.014(3) -0.023(3)
F8 0.223(7) 0.109(4) 0.072(3) -0.015(3) 0.051(4) -0.003(4)
N1 0.0291(19) 0.052(2) 0.053(2) -0.002(2) 0.0102(17) 0.0137(18)
C28 0.0229(19) 0.046(3) 0.041(2) 0.001(2) 0.0112(17) 0.0040(18)
N3 0.0183(14) 0.0290(17) 0.0326(16) 0.0052(13) 0.0084(12) 0.0017(12)
N4 0.0204(14) 0.0291(17) 0.0334(17) -0.0021(14) 0.0075(12) 0.0033(13)
C30 0.036(2) 0.060(3) 0.037(2) 0.008(2) 0.0077(18) 0.014(2)
C29 0.038(2) 0.045(3) 0.029(2) -0.0043(18) 0.0107(17) 0.0051(19)
N7 0.0327(18) 0.0330(19) 0.0344(18) -0.0019(14) 0.0133(14) -0.0020(14)
C1 0.030(2) 0.027(2) 0.037(2) -0.0072(17) 0.0102(16) -0.0046(16)
C2 0.036(2) 0.031(2) 0.032(2) 0.0001(17) 0.0052(16) 0.0064(18)
C3 0.034(2) 0.038(2) 0.043(2) -0.001(2) 0.0042(18) 0.013(2)
C4 0.0241(18) 0.037(2) 0.0257(18) 0.0007(16) 0.0088(14) 0.0053(16)
C5 0.0250(18) 0.041(2) 0.0319(19) 0.0095(18) 0.0135(15) 0.0045(17)
C6 0.027(2) 0.025(2) 0.054(3) 0.0071(18) 0.0106(18) -0.0008(16)
C7 0.034(2) 0.023(2) 0.053(3) -0.0032(18) 0.0111(19) -0.0006(17)
C8 0.0217(17) 0.030(2) 0.0337(19) -0.0052(16) 0.0102(15) 0.0033(15)
C9 0.0267(19) 0.033(2) 0.036(2) 0.0003(17) 0.0070(16) 0.0081(16)
C10 0.0200(18) 0.046(3) 0.042(2) -0.002(2) 0.0074(16) 0.0080(18)
C11 0.029(2) 0.044(3) 0.044(2) -0.003(2) 0.0170(18) 0.0048(18)
C12 0.0262(19) 0.033(2) 0.0316(19) -0.0073(16) 0.0066(15) 0.0033(16)
C13 0.031(2) 0.053(3) 0.037(2) -0.010(2) -0.0001(18) 0.002(2)
C14 0.038(3) 0.080(4) 0.061(3) 0.010(3) 0.028(2) 0.010(3)
C15 0.0181(16) 0.0281(19) 0.0264(17) 0.0006(15) 0.0059(13) 0.0022(14)
C16 0.031(2) 0.032(2) 0.037(2) 0.0011(17) 0.0142(16) 0.0028(16)
C17 0.039(2) 0.040(2) 0.038(2) 0.0008(19) 0.0175(19) -0.002(2)
C18 0.078(4) 0.072(4) 0.037(3) 0.009(3) 0.027(3) 0.009(3)
C19 0.0236(18) 0.034(2) 0.032(2) -0.0030(16) 0.0072(15) -0.0033(15)
C20 0.058(4) 0.086(5) 0.057(3) -0.012(3) 0.003(3) -0.017(3)
C21 0.060(4) 0.069(4) 0.066(4) -0.004(3) -0.003(3) -0.010(3)
C22 0.046(3) 0.067(4) 0.069(4) -0.017(3) 0.012(3) -0.006(3)
C23 0.049(3) 0.062(4) 0.065(4) -0.013(3) 0.015(3) -0.017(3)
C24 0.093(6) 0.094(6) 0.107(6) -0.011(5) 0.051(5) -0.026(5)
C25 0.046(3) 0.081(5) 0.071(4) -0.025(4) 0.011(3) -0.007(3)
C26 0.045(3) 0.059(4) 0.080(4) -0.016(3) 0.008(3) -0.005(3)
B27 0.067(4) 0.038(3) 0.057(3) 0.001(3) 0.026(3) 0.009(3)

loop_
_atom_type_symbol
_atom_type_description
_atom_type_scat_dispersion_real
_atom_type_scat_dispersion_imag
_atom_type_scat_source
C C 0.0033 0.0016 'International Tables Vol C Tables 4.2.6.8 and 6.1.1.4'
H H 0.0000 0.0000 'International Tables Vol C Tables 4.2.6.8 and 6.1.1.4'
B B 0.0013 0.0007 'International Tables Vol C Tables 4.2.6.8 and 6.1.1.4'
F F 0.0171 0.0103 'International Tables Vol C Tables 4.2.6.8 and 6.1.1.4'
N N 0.0061 0.0033 'International Tables Vol C Tables 4.2.6.8 and 6.1.1.4'
O O 0.0106 0.0060 'International Tables Vol C Tables 4.2.6.8 and 6.1.1.4'
Re Re -1.0185 7.2310 'International Tables Vol C Tables 4.2.6.8 and 6.1.1.4'

loop_
_geom_angle_atom_site_label_1
_geom_angle_atom_site_label_2
_geom_angle_atom_site_label_3
_geom_angle
_geom_angle_site_symmetry_1
_geom_angle_site_symmetry_3
_geom_angle_publ_flag
N7 Re1 N2 84.57(12) . . ?
N7 Re1 C15 88.30(14) . . ?
C1 Re1 N2 175.89(15) . . ?
C1 Re1 N7 91.35(16) . . ?
C1 Re1 C15 96.86(15) . . ?
C1 Re1 C16 87.01(17) . . ?
C15 Re1 N2 83.59(12) . . ?
C16 Re1 N2 92.55(15) . . ?
C16 Re1 N7 91.58(16) . . ?
C16 Re1 C15 176.13(15) . . ?
C19 Re1 N2 94.30(14) . . ?
C19 Re1 N7 178.22(15) . . ?
C19 Re1 C1 89.79(17) . . ?
C19 Re1 C15 90.20(16) . . ?
C19 Re1 C16 89.85(18) . . ?
C2 N2 Re1 119.4(3) . . ?
C2 N2 C4 116.4(3) . . ?
C4 N2 Re1 124.2(3) . . ?
C28 N1 C3 115.9(4) . . ?
N1 C28 H28 118.5 . . ?
N1 C28 C4 123.1(4) . . ?
C4 C28 H28 118.5 . . ?
C6 N3 C5 124.6(3) . . ?
C15 N3 C5 123.9(3) . . ?
C15 N3 C6 111.5(3) . . ?
C7 N4 C8 124.2(3) . . ?
C15 N4 C7 111.1(3) . . ?
C15 N4 C8 124.7(3) . . ?
H30A C30 H30B 109.5 . . ?
H30A C30 H30C 109.5 . . ?
H30B C30 H30C 109.5 . . ?
C9 C30 H30A 109.5 . . ?
C9 C30 H30B 109.5 . . ?
C9 C30 H30C 109.5 . . ?
C11 C29 H29 118.9 . . ?
C11 C29 C12 122.2(4) . . ?
C12 C29 H29 118.9 . . ?
C17 N7 Re1 177.0(4) . . ?
O1 C1 Re1 176.6(4) . . ?
N2 C2 H2 119.1 . . ?
N2 C2 C3 121.8(4) . . ?
C3 C2 H2 119.1 . . ?
N1 C3 C2 122.3(4) . . ?
N1 C3 H3 118.9 . . ?
C2 C3 H3 118.9 . . ?
N2 C4 C28 120.5(4) . . ?
N2 C4 C5 119.5(3) . . ?
C28 C4 C5 119.9(4) . . ?
N3 C5 C4 112.9(3) . . ?
N3 C5 H5A 109.0 . . ?
N3 C5 H5B 109.0 . . ?
C4 C5 H5A 109.0 . . ?
C4 C5 H5B 109.0 . . ?
H5A C5 H5B 107.8 . . ?
N3 C6 H6 126.7 . . ?
C7 C6 N3 106.7(4) . . ?
C7 C6 H6 126.7 . . ?
N4 C7 H7 126.6 . . ?
C6 C7 N4 106.7(4) . . ?
C6 C7 H7 126.6 . . ?
C9 C8 N4 118.4(4) . . ?
C12 C8 N4 119.2(3) . . ?
C12 C8 C9 122.3(4) . . ?
C8 C9 C30 121.2(4) . . ?
C8 C9 C10 117.8(4) . . ?
C10 C9 C30 121.1(4) . . ?
C9 C10 H10 119.0 . . ?
C11 C10 C9 121.9(4) . . ?
C11 C10 H10 119.0 . . ?
C29 C11 C14 121.5(4) . . ?
C10 C11 C29 118.2(4) . . ?
C10 C11 C14 120.3(4) . . ?
C29 C12 C13 121.2(4) . . ?
C8 C12 C29 117.5(4) . . ?
C8 C12 C13 121.3(4) . . ?
C12 C13 H13A 109.5 . . ?
C12 C13 H13B 109.5 . . ?
C12 C13 H13C 109.5 . . ?
H13A C13 H13B 109.5 . . ?
H13A C13 H13C 109.5 . . ?
H13B C13 H13C 109.5 . . ?
C11 C14 H14A 109.5 . . ?
C11 C14 H14B 109.5 . . ?
C11 C14 H14C 109.5 . . ?
H14A C14 H14B 109.5 . . ?
H14A C14 H14C 109.5 . . ?
H14B C14 H14C 109.5 . . ?
N3 C15 Re1 121.9(3) . . ?
N3 C15 N4 104.0(3) . . ?
N4 C15 Re1 134.1(3) . . ?
O3 C16 Re1 178.8(4) . . ?
N7 C17 C18 178.2(5) . . ?
C17 C18 H18A 109.5 . . ?
C17 C18 H18B 109.5 . . ?
C17 C18 H18C 109.5 . . ?
H18A C18 H18B 109.5 . . ?
H18A C18 H18C 109.5 . . ?
H18B C18 H18C 109.5 . . ?
O4 C19 Re1 178.9(4) . . ?
C21 C20 H20 119.8 . . ?
C21 C20 C25 120.4(7) . . ?
C25 C20 H20 119.8 . . ?
C20 C21 H21 119.7 . . ?
C20 C21 C22 120.6(7) . . ?
C22 C21 H21 119.7 . . ?
C21 C22 H22 119.9 . . ?
C21 C22 C23 120.3(6) . . ?
C23 C22 H22 119.9 . . ?
C22 C23 C24 121.2(6) . . ?
C26 C23 C22 117.9(6) . . ?
C26 C23 C24 120.9(7) . . ?
C23 C24 H24A 109.5 . . ?
C23 C24 H24B 109.5 . . ?
C23 C24 H24C 109.5 . . ?
H24A C24 H24B 109.5 . . ?
H24A C24 H24C 109.5 . . ?
H24B C24 H24C 109.5 . . ?
C20 C25 H25 120.0 . . ?
C20 C25 C26 119.9(6) . . ?
C26 C25 H25 120.0 . . ?
C23 C26 H26 119.6 . . ?
C25 C26 C23 120.9(7) . . ?
C25 C26 H26 119.6 . . ?
F5 B27 F7 107.2(6) . . ?
F5 B27 F8 109.0(6) . . ?
F6 B27 F5 113.7(6) . . ?
F6 B27 F7 110.6(6) . . ?
F6 B27 F8 112.3(6) . . ?
F8 B27 F7 103.4(6) . . ?

loop_
_geom_bond_atom_site_label_1
_geom_bond_atom_site_label_2
_geom_bond_distance
_geom_bond_site_symmetry_2
_geom_bond_publ_flag
Re1 N2 2.213(3) . ?
Re1 N7 2.137(4) . ?
Re1 C1 1.922(4) . ?
Re1 C15 2.169(4) . ?
Re1 C16 1.945(4) . ?
Re1 C19 1.919(4) . ?
O1 C1 1.143(5) . ?
N2 C2 1.346(5) . ?
N2 C4 1.347(5) . ?
O3 C16 1.148(5) . ?
O4 C19 1.146(5) . ?
F5 B27 1.331(7) . ?
F6 B27 1.297(7) . ?
F7 B27 1.405(9) . ?
F8 B27 1.349(8) . ?
N1 C28 1.329(6) . ?
N1 C3 1.336(7) . ?
C28 H28 0.9500 . ?
C28 C4 1.396(5) . ?
N3 C5 1.458(5) . ?
N3 C6 1.385(5) . ?
N3 C15 1.355(5) . ?
N4 C7 1.389(5) . ?
N4 C8 1.439(5) . ?
N4 C15 1.361(5) . ?
C30 H30A 0.9800 . ?
C30 H30B 0.9800 . ?
C30 H30C 0.9800 . ?
C30 C9 1.512(6) . ?
C29 H29 0.9500 . ?
C29 C11 1.390(6) . ?
C29 C12 1.393(6) . ?
N7 C17 1.139(6) . ?
C2 H2 0.9500 . ?
C2 C3 1.383(6) . ?
C3 H3 0.9500 . ?
C4 C5 1.496(6) . ?
C5 H5A 0.9900 . ?
C5 H5B 0.9900 . ?
C6 H6 0.9500 . ?
C6 C7 1.344(6) . ?
C7 H7 0.9500 . ?
C8 C9 1.392(5) . ?
C8 C12 1.390(6) . ?
C9 C10 1.394(6) . ?
C10 H10 0.9500 . ?
C10 C11 1.385(6) . ?
C11 C14 1.515(6) . ?
C12 C13 1.507(6) . ?
C13 H13A 0.9800 . ?
C13 H13B 0.9800 . ?
C13 H13C 0.9800 . ?
C14 H14A 0.9800 . ?
C14 H14B 0.9800 . ?
C14 H14C 0.9800 . ?
C17 C18 1.447(6) . ?
C18 H18A 0.9800 . ?
C18 H18B 0.9800 . ?
C18 H18C 0.9800 . ?
C20 H20 0.9500 . ?
C20 C21 1.355(10) . ?
C20 C25 1.370(10) . ?
C21 H21 0.9500 . ?
C21 C22 1.377(9) . ?
C22 H22 0.9500 . ?
C22 C23 1.401(9) . ?
C23 C24 1.490(9) . ?
C23 C26 1.384(9) . ?
C24 H24A 0.9800 . ?
C24 H24B 0.9800 . ?
C24 H24C 0.9800 . ?
C25 H25 0.9500 . ?
C25 C26 1.381(10) . ?
C26 H26 0.9500 . ?

loop_
_geom_torsion_atom_site_label_1
_geom_torsion_atom_site_label_2
_geom_torsion_atom_site_label_3
_geom_torsion_atom_site_label_4
_geom_torsion
_geom_torsion_site_symmetry_1
_geom_torsion_site_symmetry_2
_geom_torsion_site_symmetry_3
_geom_torsion_site_symmetry_4
_geom_torsion_publ_flag
Re1 N2 C2 C3 178.6(3) . . . . ?
Re1 N2 C4 C28 -176.3(3) . . . . ?
Re1 N2 C4 C5 5.8(5) . . . . ?
N2 C2 C3 N1 -2.5(7) . . . . ?
N2 C4 C5 N3 -55.5(5) . . . . ?
N1 C28 C4 N2 -2.1(7) . . . . ?
N1 C28 C4 C5 175.8(4) . . . . ?
C28 N1 C3 C2 1.8(7) . . . . ?
C28 C4 C5 N3 126.6(4) . . . . ?
N3 C6 C7 N4 0.3(5) . . . . ?
N4 C8 C9 C30 1.0(6) . . . . ?
N4 C8 C9 C10 -179.0(4) . . . . ?
N4 C8 C12 C29 178.9(4) . . . . ?
N4 C8 C12 C13 -4.2(6) . . . . ?
C30 C9 C10 C11 179.3(5) . . . . ?
C2 N2 C4 C28 1.4(5) . . . . ?
C2 N2 C4 C5 -176.5(4) . . . . ?
C3 N1 C28 C4 0.5(7) . . . . ?
C4 N2 C2 C3 0.8(6) . . . . ?
C5 N3 C6 C7 -179.4(4) . . . . ?
C5 N3 C15 Re1 -2.6(5) . . . . ?
C5 N3 C15 N4 179.1(3) . . . . ?
C6 N3 C5 C4 -125.5(4) . . . . ?
C6 N3 C15 Re1 177.8(3) . . . . ?
C6 N3 C15 N4 -0.5(4) . . . . ?
C7 N4 C8 C9 -94.5(5) . . . . ?
C7 N4 C8 C12 82.0(5) . . . . ?
C7 N4 C15 Re1 -177.4(3) . . . . ?
C7 N4 C15 N3 0.6(4) . . . . ?
C8 N4 C7 C6 176.0(4) . . . . ?
C8 N4 C15 Re1 6.0(6) . . . . ?
C8 N4 C15 N3 -175.9(3) . . . . ?
C8 C9 C10 C11 -0.7(7) . . . . ?
C9 C8 C12 C29 -4.7(6) . . . . ?
C9 C8 C12 C13 172.2(4) . . . . ?
C9 C10 C11 C29 -2.7(7) . . . . ?
C9 C10 C11 C14 178.7(5) . . . . ?
C11 C29 C12 C8 1.0(7) . . . . ?
C11 C29 C12 C13 -175.9(4) . . . . ?
C12 C29 C11 C10 2.6(7) . . . . ?
C12 C29 C11 C14 -178.9(5) . . . . ?
C12 C8 C9 C30 -175.4(4) . . . . ?
C12 C8 C9 C10 4.6(7) . . . . ?
C15 N3 C5 C4 55.0(5) . . . . ?
C15 N3 C6 C7 0.1(5) . . . . ?
C15 N4 C7 C6 -0.6(5) . . . . ?
C15 N4 C8 C9 81.6(5) . . . . ?
C15 N4 C8 C12 -101.8(5) . . . . ?
C20 C21 C22 C23 -0.8(9) . . . . ?
C20 C25 C26 C23 0.4(9) . . . . ?
C21 C20 C25 C26 0.6(9) . . . . ?
C21 C22 C23 C24 -177.2(6) . . . . ?
C21 C22 C23 C26 1.8(8) . . . . ?
C22 C23 C26 C25 -1.6(9) . . . . ?
C24 C23 C26 C25 177.4(6) . . . . ?
C25 C20 C21 C22 -0.4(9) . . . . ?
